data_7708130
loop_
_publ_author_name
'Karmakar, Sanchita'
'Ghosh, Adrija'
'Prasad, Komal'
'Rahimi, Faruk Ahamed'
'Rambabu, Darsi'
'Haldar, Ritesh'
'Maji, Tapas Kumar'

_publ_section_title
;
 Multicolour lanthanide(III) porous 1D coordination polymers: tunable wide
 spectrum emission and efficient Cu<sup>II</sup> sensing.
;
_journal_issue 37
_journal_name_full 'Dalton transactions (Cambridge, England : 2003)'
_journal_page_first 13002
_journal_page_last 13011
_journal_paper_doi 10.1039/d1dt01860d
_journal_volume 50
_journal_year 2021
_chemical_formula_moiety '2(C33 H30 Eu N O11), 2(O0.50), 2(H2 O)'
_chemical_formula_sum 'C66 H64 Eu2 N2 O25'
_chemical_formula_weight 1589.11
_space_group_IT_number 2
_space_group_name_Hall '-P 1'
_space_group_name_H-M_alt 'P -1'
_symmetry_cell_setting triclinic
_symmetry_space_group_name_H-M 'P -1'
_atom_sites_solution_hydrogens geom
_atom_sites_solution_primary direct
_atom_sites_solution_secondary difmap
_audit_creation_method SHELXL-97
_audit_update_record
;
2021-06-05 deposited with the CCDC.	2021-07-30 downloaded from the CCDC.
;
_cell_angle_alpha 98.739(4)
_cell_angle_beta 95.779(4)
_cell_angle_gamma 106.745(4)
_cell_formula_units_Z 1
_cell_length_a 8.5690(5)
_cell_length_b 14.4339(8)
_cell_length_c 14.4711(9)
_cell_measurement_reflns_used 2189
_cell_measurement_temperature 294(2)
_cell_measurement_theta_max 26.0
_cell_measurement_theta_min 1.4
_cell_volume 1674.20(18)
_computing_cell_refinement 'Bruker sAINT'
_computing_data_collection 'Bruker APEX2'
_computing_data_reduction 'BRUKER SAINT A'
_computing_molecular_graphics 'Bruker SHELXTL'
_computing_publication_material 'Bruker SHELXTL'
_computing_structure_refinement 'SHELXL-97 (Sheldrick, 2008)'
_computing_structure_solution 'SHELXS-97 (Sheldrick, 2008)'
_diffrn_ambient_temperature 294(2)
_diffrn_measured_fraction_theta_full 0.996
_diffrn_measured_fraction_theta_max 0.996
_diffrn_measurement_device_type 'Bruker APEX-II CCD'
_diffrn_measurement_method '\f and \w scans'
_diffrn_radiation_monochromator graphite
_diffrn_radiation_source 'fine-focus sealed tube'
_diffrn_radiation_type MoK\a
_diffrn_radiation_wavelength 0.71073
_diffrn_reflns_av_R_equivalents 0.1785
_diffrn_reflns_av_sigmaI/netI 0.2248
_diffrn_reflns_limit_h_max 10
_diffrn_reflns_limit_h_min -10
_diffrn_reflns_limit_k_max 17
_diffrn_reflns_limit_k_min -17
_diffrn_reflns_limit_l_max 17
_diffrn_reflns_limit_l_min -17
_diffrn_reflns_number 19721
_diffrn_reflns_theta_full 26.00
_diffrn_reflns_theta_max 26.00
_diffrn_reflns_theta_min 1.44
_exptl_absorpt_coefficient_mu 1.938
_exptl_absorpt_correction_T_max 0.9093
_exptl_absorpt_correction_T_min 0.8007
_exptl_absorpt_correction_type empirical
_exptl_absorpt_process_details SADABS
_exptl_crystal_colour colourless
_exptl_crystal_density_diffrn 1.576
_exptl_crystal_density_method 'not measured'
_exptl_crystal_description 'needle shaped'
_exptl_crystal_F_000 800
_exptl_crystal_size_max 0.12
_exptl_crystal_size_mid 0.08
_exptl_crystal_size_min 0.05
_refine_diff_density_max 0.970
_refine_diff_density_min -1.111
_refine_diff_density_rms 0.173
_refine_ls_extinction_method none
_refine_ls_goodness_of_fit_ref 0.994
_refine_ls_hydrogen_treatment noref
_refine_ls_matrix_type full
_refine_ls_number_parameters 417
_refine_ls_number_reflns 6561
_refine_ls_number_restraints 31
_refine_ls_restrained_S_all 0.998
_refine_ls_R_factor_all 0.1774
_refine_ls_R_factor_gt 0.0794
_refine_ls_shift/su_max 0.000
_refine_ls_shift/su_mean 0.000
_refine_ls_structure_factor_coef Fsqd
_refine_ls_weighting_details 'calc w=1/[\s^2^(Fo^2^)+(0.0667P)^2^+0.0000P] where P=(Fo^2^+2Fc^2^)/3'
_refine_ls_weighting_scheme calc
_refine_ls_wR_factor_gt 0.1494
_refine_ls_wR_factor_ref 0.1922
_reflns_number_gt 3295
_reflns_number_total 6561
_reflns_threshold_expression >2\s(I)
_cod_data_source_file d1dt01860d2.cif
_cod_data_source_block compound
_cod_depositor_comments 'Adding full bibliography for 7708130.cif.'
_cod_original_cell_volume 1674.20(17)
_cod_original_sg_symbol_H-M P-1
_cod_database_code 7708130

loop_
_symmetry_equiv_pos_as_xyz
'x, y, z'
'-x, -y, -z'

loop_
_atom_site_label
_atom_site_type_symbol
_atom_site_fract_x
_atom_site_fract_y
_atom_site_fract_z
_atom_site_U_iso_or_equiv
_atom_site_adp_type
_atom_site_occupancy
_atom_site_symmetry_multiplicity
_atom_site_calc_flag
_atom_site_refinement_flags
_atom_site_disorder_assembly
_atom_site_disorder_group
C1 C 0.5270(16) 0.2436(9) 0.0511(9) 0.042(3) Uani 1 1 d . . .
C2 C 0.1021(17) 0.1876(9) 0.2251(11) 0.043(3) Uani 1 1 d . . .
C3 C 0.0160(16) 0.2313(9) 0.2939(9) 0.041(3) Uani 1 1 d . . .
C4 C 0.1054(17) 0.2901(11) 0.3762(10) 0.056(4) Uani 1 1 d . . .
H4 H 0.2183 0.3001 0.3875 0.068 Uiso 1 1 calc R . .
C5 C 0.0347(18) 0.3346(11) 0.4424(11) 0.067(4) Uani 1 1 d . . .
H5 H 0.0990 0.3744 0.4978 0.080 Uiso 1 1 calc R . .
C6 C -0.1325(19) 0.3206(11) 0.4271(11) 0.062(4) Uani 1 1 d . . .
C7 C -0.2303(17) 0.2596(9) 0.3463(10) 0.052(4) Uani 1 1 d . . .
H7 H -0.3439 0.2473 0.3378 0.062 Uiso 1 1 calc R . .
C8 C -0.1547(15) 0.2167(8) 0.2774(9) 0.042(3) Uani 1 1 d . . .
H8 H -0.2175 0.1786 0.2209 0.050 Uiso 1 1 calc R . .
C9 C -0.3585(16) 0.3479(10) 0.5048(10) 0.052(4) Uani 1 1 d . . .
H9A H -0.4039 0.2790 0.5085 0.062 Uiso 1 1 calc R . .
H9B H -0.4197 0.3611 0.4508 0.062 Uiso 1 1 calc R . .
C10 C -0.3661(17) 0.4139(9) 0.5954(10) 0.047(3) Uani 1 1 d . . .
C11 C -0.2334(15) 0.4603(9) 0.6644(10) 0.043(3) Uani 1 1 d . . .
H11 H -0.1330 0.4496 0.6572 0.052 Uiso 1 1 calc R . .
C12 C 0.7564(15) 0.5226(9) -0.2556(10) 0.041(3) Uani 1 1 d . . .
C13 C 0.6088(16) 0.5389(8) -0.2446(9) 0.042(3) Uani 1 1 d . . .
H13 H 0.6032 0.5837 -0.1926 0.050 Uiso 1 1 calc R . .
C14 C 0.4662(16) 0.4894(8) -0.3106(10) 0.041(3) Uani 1 1 d . . .
C15 C -0.5193(16) 0.4290(9) 0.6085(9) 0.042(3) Uani 1 1 d . . .
H15 H -0.6111 0.3982 0.5623 0.051 Uiso 1 1 calc R . .
C16 C 0.3043(16) 0.5053(8) -0.2965(10) 0.048(4) Uani 1 1 d . . .
H16A H 0.3077 0.5316 -0.2303 0.057 Uiso 1 1 calc R . .
H16B H 0.2865 0.5535 -0.3329 0.057 Uiso 1 1 calc R . .
C17 C 0.9065(15) 0.5691(9) -0.1814(9) 0.043(3) Uani 1 1 d . . .
H17A H 0.9964 0.6053 -0.2103 0.052 Uiso 1 1 calc R . .
H17B H 0.8829 0.6157 -0.1334 0.052 Uiso 1 1 calc R . .
C18 C 0.1510(14) 0.3422(9) -0.2731(9) 0.038(3) Uani 1 1 d . . .
C19 C 0.2531(16) 0.3495(9) -0.1887(9) 0.045(3) Uani 1 1 d . . .
H19 H 0.3429 0.4055 -0.1652 0.054 Uiso 1 1 calc R . .
C20 C 0.2166(14) 0.2704(9) -0.1405(10) 0.043(3) Uani 1 1 d . . .
H20 H 0.2829 0.2749 -0.0840 0.052 Uiso 1 1 calc R . .
C21 C 0.0856(15) 0.1863(9) -0.1744(9) 0.037(3) Uani 1 1 d . . .
C22 C -0.0119(16) 0.1804(9) -0.2595(10) 0.051(4) Uani 1 1 d . . .
H22 H -0.1006 0.1242 -0.2839 0.061 Uiso 1 1 calc R . .
C23 C 0.0218(17) 0.2565(11) -0.3068(10) 0.064(4) Uani 1 1 d . . .
H23 H -0.0441 0.2508 -0.3638 0.077 Uiso 1 1 calc R . .
C24 C 0.8743(17) 0.3527(9) -0.0788(10) 0.052(4) Uani 1 1 d . . .
H24 H 0.9566 0.3340 -0.1065 0.063 Uiso 1 1 calc R . .
C25 C 0.7780(16) 0.2916(9) -0.0310(12) 0.061(4) Uani 1 1 d . . .
H25 H 0.7990 0.2332 -0.0236 0.073 Uiso 1 1 calc R . .
C26 C 0.6465(14) 0.3143(8) 0.0080(9) 0.037(3) Uani 1 1 d . . .
C27 C 0.6303(16) 0.4056(9) -0.0005(10) 0.044(3) Uani 1 1 d . . .
H27 H 0.5457 0.4237 0.0251 0.053 Uiso 1 1 calc R . .
C28 C 0.7323(15) 0.4701(8) -0.0444(9) 0.042(3) Uani 1 1 d . . .
H28 H 0.7210 0.5321 -0.0455 0.050 Uiso 1 1 calc R . .
C29 C 0.8537(15) 0.4417(9) -0.0876(9) 0.040(3) Uani 1 1 d . . .
C31 C 0.437(3) -0.0511(17) 0.2090(18) 0.120(8) Uani 1 1 d U . .
H31 H 0.3541 -0.1005 0.1677 0.145 Uiso 1 1 calc R . .
C32 C 0.675(2) -0.0386(19) 0.274(2) 0.173(6) Uani 1 1 d DU . .
H32A H 0.7282 -0.0655 0.3200 0.260 Uiso 1 1 calc R . .
H32B H 0.7035 0.0315 0.2942 0.260 Uiso 1 1 calc R . .
H32C H 0.7109 -0.0528 0.2141 0.260 Uiso 1 1 calc R . .
C33 C 0.474(3) -0.1762(18) 0.282(2) 0.173(6) Uani 1 1 d U . .
H33A H 0.5525 -0.1750 0.3347 0.260 Uiso 1 1 calc R . .
H33B H 0.4854 -0.2186 0.2273 0.260 Uiso 1 1 calc R . .
H33C H 0.3642 -0.2004 0.2972 0.260 Uiso 1 1 calc R . .
C35 C 0.0390(18) 0.1022(10) -0.1224(10) 0.041(3) Uani 1 1 d . . .
N1 N 0.500(2) -0.0816(14) 0.2643(15) 0.138(6) Uani 1 1 d DU . .
O1 O 0.5284(10) 0.1542(6) 0.0408(7) 0.052(3) Uani 1 1 d . . .
O2 O 0.4201(10) 0.2695(5) 0.0918(6) 0.048(2) Uani 1 1 d . . .
O1W O 0.2578(10) -0.0493(5) -0.0169(7) 0.055(3) Uani 1 1 d . . .
H1O1 H 0.3370 -0.0817 -0.0289 0.082 Uiso 1 1 d R . .
H2O1 H 0.1823 -0.0648 -0.0631 0.082 Uiso 1 1 d R . .
O3 O 0.2435(10) 0.1802(6) 0.2509(6) 0.047(2) Uani 1 1 d . . .
O2W O 1.044(9) -0.024(5) 0.517(6) 0.31(3) Uiso 0.50 1 d P A -1
O3W O 0.735(6) -0.076(4) 0.572(4) 0.62(4) Uiso 1 1 d . . .
H2O3 H 0.8178 -0.0975 0.5482 0.928 Uiso 1 1 d R . .
H1O3 H 0.6708 -0.1021 0.5138 0.928 Uiso 1 1 d R . .
O4 O 0.0334(10) 0.1551(6) 0.1388(7) 0.046(2) Uani 1 1 d . . .
O5 O 0.1310(12) 0.1094(6) -0.0461(7) 0.053(2) Uani 1 1 d . . .
O6 O -0.0885(12) 0.0352(6) -0.1536(7) 0.058(3) Uani 1 1 d . . .
O7 O 0.4514(11) 0.0359(8) 0.1882(8) 0.066(3) Uani 1 1 d . . .
O9 O 0.1689(10) 0.4155(6) -0.3251(6) 0.044(2) Uani 1 1 d . . .
O10 O 0.9571(10) 0.4979(6) -0.1372(6) 0.047(2) Uani 1 1 d . . .
O11 O -0.1909(13) 0.3711(9) 0.4970(8) 0.093(4) Uani 1 1 d . . .
Eu Eu 0.26288(8) 0.09531(5) 0.09470(6) 0.0371(2) Uani 1 1 d . . .

loop_
_atom_site_aniso_label
_atom_site_aniso_U_11
_atom_site_aniso_U_22
_atom_site_aniso_U_33
_atom_site_aniso_U_23
_atom_site_aniso_U_13
_atom_site_aniso_U_12
C1 0.047(8) 0.045(8) 0.039(9) 0.007(7) 0.008(7) 0.020(7)
C2 0.046(8) 0.034(7) 0.051(10) 0.013(7) 0.007(7) 0.014(6)
C3 0.054(9) 0.050(8) 0.023(8) -0.003(6) 0.009(7) 0.024(7)
C4 0.042(8) 0.091(11) 0.047(10) 0.022(9) 0.016(8) 0.031(8)
C5 0.052(10) 0.088(11) 0.050(11) -0.019(8) 0.003(8) 0.022(8)
C6 0.068(11) 0.064(9) 0.058(11) -0.009(8) 0.030(9) 0.033(8)
C7 0.052(9) 0.048(8) 0.059(11) 0.003(8) 0.017(8) 0.021(7)
C8 0.048(8) 0.037(7) 0.045(9) 0.010(6) 0.009(7) 0.019(6)
C9 0.050(9) 0.059(8) 0.056(10) 0.005(7) 0.033(7) 0.027(7)
C10 0.051(9) 0.056(8) 0.046(9) 0.008(7) 0.017(7) 0.033(7)
C11 0.034(8) 0.058(8) 0.047(9) 0.011(7) 0.018(7) 0.024(6)
C12 0.039(8) 0.047(7) 0.052(9) 0.025(7) 0.026(7) 0.025(6)
C13 0.069(10) 0.022(6) 0.042(9) 0.006(6) 0.027(7) 0.019(6)
C14 0.045(8) 0.033(6) 0.044(9) 0.011(6) 0.014(7) 0.009(6)
C15 0.047(8) 0.046(7) 0.039(9) 0.013(6) 0.014(7) 0.017(6)
C16 0.064(9) 0.029(7) 0.064(10) 0.022(7) 0.026(8) 0.023(6)
C17 0.042(8) 0.041(7) 0.045(9) 0.017(7) 0.019(7) 0.003(6)
C18 0.023(6) 0.046(7) 0.044(9) 0.013(6) 0.003(6) 0.009(6)
C19 0.059(9) 0.035(7) 0.039(9) 0.002(6) 0.002(7) 0.017(6)
C20 0.029(7) 0.050(8) 0.054(10) 0.014(7) 0.010(7) 0.016(6)
C21 0.041(8) 0.043(7) 0.042(9) 0.018(6) 0.017(7) 0.027(6)
C22 0.040(8) 0.049(8) 0.056(10) 0.022(7) 0.007(8) -0.004(6)
C23 0.049(9) 0.088(11) 0.035(9) 0.008(8) -0.005(7) -0.006(8)
C24 0.065(9) 0.046(8) 0.066(11) 0.025(7) 0.035(8) 0.030(7)
C25 0.053(9) 0.039(7) 0.113(14) 0.031(8) 0.053(9) 0.025(6)
C26 0.032(7) 0.034(7) 0.044(9) 0.004(6) 0.007(6) 0.011(5)
C27 0.044(8) 0.045(8) 0.050(9) 0.014(7) 0.016(7) 0.017(6)
C28 0.047(8) 0.032(6) 0.044(9) 0.006(6) 0.010(7) 0.011(6)
C29 0.042(8) 0.041(7) 0.041(9) 0.018(6) 0.014(7) 0.009(6)
C31 0.109(15) 0.106(14) 0.136(18) 0.039(13) -0.009(13) 0.017(12)
C32 0.151(10) 0.167(11) 0.204(12) 0.088(10) -0.010(10) 0.039(9)
C33 0.151(10) 0.167(11) 0.204(12) 0.088(10) -0.010(10) 0.039(9)
C35 0.053(9) 0.047(8) 0.041(9) 0.016(7) 0.018(8) 0.036(7)
N1 0.109(10) 0.134(11) 0.182(12) 0.106(10) -0.028(10) 0.031(9)
O1 0.041(5) 0.036(5) 0.094(8) 0.027(5) 0.028(5) 0.023(4)
O2 0.055(6) 0.034(4) 0.062(7) 0.000(4) 0.031(5) 0.020(4)
O1W 0.044(5) 0.041(5) 0.080(8) -0.006(5) 0.006(5) 0.022(4)
O3 0.046(6) 0.058(6) 0.039(6) 0.005(5) 0.005(5) 0.020(5)
O4 0.053(6) 0.053(5) 0.039(6) 0.008(5) 0.015(5) 0.024(4)
O5 0.070(7) 0.043(5) 0.054(7) 0.021(5) 0.019(6) 0.022(5)
O6 0.052(6) 0.049(6) 0.067(8) 0.014(5) 0.013(6) 0.002(5)
O7 0.036(5) 0.076(7) 0.087(9) 0.025(6) 0.003(5) 0.018(5)
O9 0.042(5) 0.054(5) 0.047(6) 0.031(5) 0.014(4) 0.018(4)
O10 0.041(5) 0.043(5) 0.061(7) 0.021(5) 0.019(5) 0.010(4)
O11 0.066(8) 0.121(10) 0.079(9) -0.039(7) 0.023(6) 0.035(7)
Eu 0.0364(4) 0.0325(3) 0.0463(5) 0.0089(3) 0.0150(3) 0.0130(2)

loop_
_atom_type_symbol
_atom_type_description
_atom_type_scat_dispersion_real
_atom_type_scat_dispersion_imag
_atom_type_scat_source
C C 0.0033 0.0016 'International Tables Vol C Tables 4.2.6.8 and 6.1.1.4'
H H 0.0000 0.0000 'International Tables Vol C Tables 4.2.6.8 and 6.1.1.4'
N N 0.0061 0.0033 'International Tables Vol C Tables 4.2.6.8 and 6.1.1.4'
O O 0.0106 0.0060 'International Tables Vol C Tables 4.2.6.8 and 6.1.1.4'
Eu Eu -0.1578 3.6682 'International Tables Vol C Tables 4.2.6.8 and 6.1.1.4'

loop_
_geom_angle_atom_site_label_1
_geom_angle_atom_site_label_2
_geom_angle_atom_site_label_3
_geom_angle
_geom_angle_site_symmetry_1
_geom_angle_site_symmetry_3
_geom_angle_publ_flag
O2 C1 O1 120.5(12) . . ?
O2 C1 C26 120.4(11) . . ?
O1 C1 C26 118.9(11) . . ?
O2 C1 Eu 61.8(6) . . ?
O1 C1 Eu 59.3(6) . . ?
C26 C1 Eu 168.1(9) . . ?
O3 C2 O4 119.6(12) . . ?
O3 C2 C3 120.4(13) . . ?
O4 C2 C3 120.0(11) . . ?
O3 C2 Eu 59.4(7) . . ?
O4 C2 Eu 60.3(6) . . ?
C3 C2 Eu 177.5(9) . . ?
C4 C3 C8 118.6(12) . . ?
C4 C3 C2 118.9(12) . . ?
C8 C3 C2 122.6(12) . . ?
C5 C4 C3 122.2(13) . . ?
C4 C5 C6 119.8(14) . . ?
O11 C6 C5 115.2(14) . . ?
O11 C6 C7 124.1(14) . . ?
C5 C6 C7 120.7(13) . . ?
C6 C7 C8 118.7(13) . . ?
C7 C8 C3 119.9(12) . . ?
O11 C9 C10 105.0(11) . . ?
C11 C10 C15 118.3(12) . . ?
C11 C10 C9 123.8(12) . . ?
C15 C10 C9 118.0(12) . . ?
C10 C11 C12 122.1(12) . 1_456 ?
C13 C12 C11 119.2(13) . 1_654 ?
C13 C12 C17 121.5(12) . . ?
C11 C12 C17 119.2(11) 1_654 . ?
C12 C13 C14 121.2(12) . . ?
C15 C14 C13 118.2(12) 1_654 . ?
C15 C14 C16 120.8(12) 1_654 . ?
C13 C14 C16 120.9(11) . . ?
C14 C15 C10 120.7(13) 1_456 . ?
O9 C16 C14 111.9(9) . . ?
O10 C17 C12 112.5(9) . . ?
O9 C18 C23 116.9(12) . . ?
O9 C18 C19 124.3(10) . . ?
C23 C18 C19 118.8(12) . . ?
C18 C19 C20 118.3(12) . . ?
C21 C20 C19 122.0(12) . . ?
C20 C21 C22 118.4(11) . . ?
C20 C21 C35 123.2(12) . . ?
C22 C21 C35 118.4(12) . . ?
C23 C22 C21 120.3(12) . . ?
C22 C23 C18 122.2(13) . . ?
C25 C24 C29 121.5(13) . . ?
C24 C25 C26 121.4(12) . . ?
C27 C26 C25 115.8(11) . . ?
C27 C26 C1 121.6(11) . . ?
C25 C26 C1 122.5(11) . . ?
C28 C27 C26 123.2(12) . . ?
C27 C28 C29 118.9(11) . . ?
O10 C29 C24 117.0(11) . . ?
O10 C29 C28 124.1(10) . . ?
C24 C29 C28 118.9(11) . . ?
N1 C31 O7 136(2) . . ?
O6 C35 O5 124.9(13) . . ?
O6 C35 C21 118.3(13) . . ?
O5 C35 C21 116.7(13) . . ?
C31 N1 C33 132(2) . . ?
C31 N1 C32 110(2) . . ?
C33 N1 C32 106.3(18) . . ?
C1 O1 Eu 93.9(7) . . ?
C1 O2 Eu 92.0(7) . . ?
C2 O3 Eu 94.1(8) . . ?
C2 O4 Eu 92.9(7) . . ?
C35 O5 Eu 169.2(9) . . ?
C35 O6 Eu 136.0(9) . 2 ?
C31 O7 Eu 131.5(11) . . ?
C18 O9 C16 120.1(9) . . ?
C29 O10 C17 119.7(9) . . ?
C6 O11 C9 122.4(12) . . ?
O5 Eu O6 109.0(3) . 2 ?
O5 Eu O1W 74.9(3) . . ?
O6 Eu O1W 77.3(3) 2 . ?
O5 Eu O7 152.8(3) . . ?
O6 Eu O7 75.7(3) 2 . ?
O1W Eu O7 80.4(3) . . ?
O5 Eu O1 90.0(3) . . ?
O6 Eu O1 144.5(3) 2 . ?
O1W Eu O1 79.3(3) . . ?
O7 Eu O1 74.4(3) . . ?
O5 Eu O3 125.1(3) . . ?
O6 Eu O3 78.6(3) 2 . ?
O1W Eu O3 153.0(3) . . ?
O7 Eu O3 82.0(3) . . ?
O1 Eu O3 115.2(3) . . ?
O5 Eu O4 75.6(3) . . ?
O6 Eu O4 75.2(3) 2 . ?
O1W Eu O4 129.7(3) . . ?
O7 Eu O4 130.3(3) . . ?
O1 Eu O4 139.9(3) . . ?
O3 Eu O4 53.3(3) . . ?
O5 Eu O2 81.3(3) . . ?
O6 Eu O2 156.5(3) 2 . ?
O1W Eu O2 126.2(3) . . ?
O7 Eu O2 105.1(3) . . ?
O1 Eu O2 52.9(2) . . ?
O3 Eu O2 78.3(3) . . ?
O4 Eu O2 87.7(3) . . ?
O5 Eu C1 82.9(3) . . ?
O6 Eu C1 167.2(3) 2 . ?
O1W Eu C1 102.4(3) . . ?
O7 Eu C1 91.7(3) . . ?
O1 Eu C1 26.8(3) . . ?
O3 Eu C1 98.5(3) . . ?
O4 Eu C1 113.2(3) . . ?
O2 Eu C1 26.2(3) . . ?
O5 Eu C2 100.8(4) . . ?
O6 Eu C2 74.9(3) 2 . ?
O1W Eu C2 148.6(3) . . ?
O7 Eu C2 106.2(4) . . ?
O1 Eu C2 132.1(3) . . ?
O3 Eu C2 26.5(3) . . ?
O4 Eu C2 26.8(3) . . ?
O2 Eu C2 82.5(3) . . ?
C1 Eu C2 108.0(4) . . ?

loop_
_geom_bond_atom_site_label_1
_geom_bond_atom_site_label_2
_geom_bond_distance
_geom_bond_site_symmetry_2
_geom_bond_publ_flag
C1 O2 1.251(14) . ?
C1 O1 1.280(13) . ?
C1 C26 1.483(17) . ?
C1 Eu 2.831(13) . ?
C2 O3 1.271(14) . ?
C2 O4 1.280(15) . ?
C2 C3 1.470(17) . ?
C2 Eu 2.837(14) . ?
C3 C4 1.364(18) . ?
C3 C8 1.406(16) . ?
C4 C5 1.361(19) . ?
C5 C6 1.377(19) . ?
C6 O11 1.377(16) . ?
C6 C7 1.381(19) . ?
C7 C8 1.405(17) . ?
C9 O11 1.398(14) . ?
C9 C10 1.518(18) . ?
C10 C11 1.366(18) . ?
C10 C15 1.418(16) . ?
C11 C12 1.380(17) 1_456 ?
C12 C13 1.372(15) . ?
C12 C11 1.380(17) 1_654 ?
C12 C17 1.504(17) . ?
C13 C14 1.404(17) . ?
C14 C15 1.388(17) 1_654 ?
C14 C16 1.499(16) . ?
C15 C14 1.388(17) 1_456 ?
C16 O9 1.439(14) . ?
C17 O10 1.432(13) . ?
C18 O9 1.371(13) . ?
C18 C23 1.383(17) . ?
C18 C19 1.400(16) . ?
C19 C20 1.403(16) . ?
C20 C21 1.377(16) . ?
C21 C22 1.393(17) . ?
C21 C35 1.504(16) . ?
C22 C23 1.358(17) . ?
C24 C25 1.349(17) . ?
C24 C29 1.368(15) . ?
C25 C26 1.407(16) . ?
C26 C27 1.386(15) . ?
C27 C28 1.362(16) . ?
C28 C29 1.393(16) . ?
C29 O10 1.361(13) . ?
C31 N1 1.13(2) . ?
C31 O7 1.31(2) . ?
C32 N1 1.430(8) . ?
C33 N1 1.39(2) . ?
C35 O6 1.222(15) . ?
C35 O5 1.262(15) . ?
O1 Eu 2.440(8) . ?
O2 Eu 2.497(8) . ?
O1W Eu 2.424(8) . ?
O3 Eu 2.448(9) . ?
O4 Eu 2.467(8) . ?
O5 Eu 2.295(10) . ?
O6 Eu 2.372(9) 2 ?
O7 Eu 2.427(9) . ?
Eu O6 2.372(9) 2 ?
